data_8105011
loop_
_publ_author_name
'Liu, Yue'
'Yang, Zhou-Hua'
'Ni, Jian-Jun'
'Liu, Zhaod-Di'

_publ_section_title
;
 The crystal structure of
 (E)-4-((4-(diethylamino)benzylidene)amino)-N,N-diphenylaniline, C29H29N3
;
_journal_issue 1
_journal_name_full 'Zeitschrift f\"ur Kristallographie - New Crystal Structures'
_journal_page_first 45
_journal_page_last 47
_journal_paper_doi 10.1515/ncrs-2019-0461
_journal_volume 235
_journal_year 2019
_chemical_formula_moiety 'C29 H29 N3'
_chemical_formula_sum 'C29 H29 N3'
_chemical_formula_weight 419.55
_space_group_IT_number 2
_space_group_name_Hall '-P 1'
_space_group_name_H-M_alt 'P -1'
_symmetry_cell_setting triclinic
_symmetry_space_group_name_H-M 'P -1'
_atom_sites_solution_hydrogens geom
_atom_sites_solution_primary direct
_atom_sites_solution_secondary difmap
_cell_angle_alpha 88.026(5)
_cell_angle_beta 75.646(5)
_cell_angle_gamma 71.504(4)
_cell_formula_units_Z 4
_cell_length_a 10.677(4)
_cell_length_b 11.325(4)
_cell_length_c 21.530(8)
_cell_measurement_reflns_used 4746
_cell_measurement_temperature 296(2)
_cell_measurement_theta_max 26.78
_cell_measurement_theta_min 2.32
_cell_volume 2389.0(15)
_computing_cell_refinement 'SAINT [7])'
_computing_data_collection 'SMART [7]'
_computing_data_reduction 'SAINT [7])'
_computing_molecular_graphics 'SHELXTL [8])'
_computing_publication_material 'SHELXTL [8])'
_computing_structure_refinement 'SHELXL [8])'
_computing_structure_solution 'SHELXS [7])'
_diffrn_ambient_temperature 293(2)
_diffrn_measured_fraction_theta_full 0.990
_diffrn_measured_fraction_theta_max 0.990
_diffrn_measurement_device_type 'Brucker SMART CCD area-detector'
_diffrn_measurement_method '\f and \w scans'
_diffrn_radiation_monochromator graphite
_diffrn_radiation_source 'sealed tube'
_diffrn_radiation_type MoK\a
_diffrn_radiation_wavelength 0.71073
_diffrn_reflns_av_R_equivalents 0.1356
_diffrn_reflns_av_sigmaI/netI 0.1229
_diffrn_reflns_limit_h_max 12
_diffrn_reflns_limit_h_min -12
_diffrn_reflns_limit_k_max 13
_diffrn_reflns_limit_k_min -13
_diffrn_reflns_limit_l_max 23
_diffrn_reflns_limit_l_min -25
_diffrn_reflns_number 17204
_diffrn_reflns_theta_full 25.00
_diffrn_reflns_theta_max 25.00
_diffrn_reflns_theta_min 0.98
_exptl_absorpt_coefficient_mu 0.069
_exptl_absorpt_correction_T_max 0.9932
_exptl_absorpt_correction_T_min 0.9797
_exptl_absorpt_correction_type multi-scan
_exptl_absorpt_process_details '(SADABS; Sheldrick, 1996 [6])'
_exptl_crystal_colour black
_exptl_crystal_density_diffrn 1.166
_exptl_crystal_density_method 'not measured'
_exptl_crystal_description needle
_exptl_crystal_F_000 896
_exptl_crystal_size_max 0.3
_exptl_crystal_size_mid 0.1
_exptl_crystal_size_min 0.1
_refine_diff_density_max 0.445
_refine_diff_density_min -0.225
_refine_diff_density_rms 0.048
_refine_ls_extinction_method none
_refine_ls_goodness_of_fit_ref 1.025
_refine_ls_hydrogen_treatment mixed
_refine_ls_matrix_type full
_refine_ls_number_parameters 581
_refine_ls_number_reflns 8351
_refine_ls_number_restraints 2
_refine_ls_restrained_S_all 1.026
_refine_ls_R_factor_all 0.1219
_refine_ls_R_factor_gt 0.0663
_refine_ls_shift/su_max 0.000
_refine_ls_shift/su_mean 0.000
_refine_ls_structure_factor_coef Fsqd
_refine_ls_weighting_details 'calc w=1/[\s^2^(Fo^2^)+(0.0829P)^2^+0.0685P] where P=(Fo^2^+2Fc^2^)/3'
_refine_ls_weighting_scheme calc
_refine_ls_wR_factor_gt 0.1655
_refine_ls_wR_factor_ref 0.2002
_reflns_number_gt 4965
_reflns_number_total 8351
_reflns_threshold_expression >2sigma(I)
_cod_data_source_file suppl_ncrs-2019-0461_suppl.cif
_cod_data_source_block liu
_cod_depositor_comments
;
The following automatic conversions were performed:

data item '_symmetry_cell_setting' value 'Triclinic' was changed to
'triclinic' in accordance with the built-in table derived from the
CIF Core dictionary named 'cif_core.dic' version 2.4.5 last updated
on 2014-11-21.

Automatic conversion script
Id: cif_fix_values 8738 2021-04-28 16:35:53Z antanas 
;
_cod_original_sg_symbol_H-M P-1
_cod_database_code 8105011

loop_
_symmetry_equiv_pos_as_xyz
'x, y, z'
'-x, -y, -z'

loop_
_atom_site_label
_atom_site_type_symbol
_atom_site_fract_x
_atom_site_fract_y
_atom_site_fract_z
_atom_site_U_iso_or_equiv
_atom_site_adp_type
_atom_site_occupancy
_atom_site_symmetry_multiplicity
_atom_site_calc_flag
_atom_site_refinement_flags
_atom_site_disorder_assembly
_atom_site_disorder_group
C1 C 0.0858(3) 1.3253(2) 0.23642(11) 0.0568(6) Uani 1 1 d . . .
C2 C -0.0257(3) 1.3344(3) 0.21327(11) 0.0659(7) Uani 1 1 d . . .
H2 H -0.0551 1.2654 0.2131 0.079 Uiso 1 1 calc R . .
C3 C -0.0944(3) 1.4449(3) 0.19034(12) 0.0773(9) Uani 1 1 d . . .
H3 H -0.1696 1.4502 0.1746 0.093 Uiso 1 1 calc R . .
C4 C -0.0520(4) 1.5462(3) 0.19080(14) 0.0889(10) Uani 1 1 d . . .
H4 H -0.0980 1.6206 0.1751 0.107 Uiso 1 1 calc R . .
C5 C 0.0581(4) 1.5388(3) 0.21428(17) 0.0960(10) Uani 1 1 d . . .
H5 H 0.0861 1.6085 0.2149 0.115 Uiso 1 1 calc R . .
C6 C 0.1275(3) 1.4289(3) 0.23684(14) 0.0787(8) Uani 1 1 d . . .
H6 H 0.2027 1.4242 0.2524 0.094 Uiso 1 1 calc R . .
C7 C 0.1808(2) 1.1991(2) 0.31988(10) 0.0515(6) Uani 1 1 d . . .
C8 C 0.1000(3) 1.2881(3) 0.36818(12) 0.0647(7) Uani 1 1 d . . .
H8 H 0.0302 1.3554 0.3598 0.078 Uiso 1 1 calc R . .
C9 C 0.1231(3) 1.2769(3) 0.42888(13) 0.0812(9) Uani 1 1 d . . .
H9 H 0.0685 1.3373 0.4610 0.097 Uiso 1 1 calc R . .
C10 C 0.2247(4) 1.1787(3) 0.44250(15) 0.0855(9) Uani 1 1 d . . .
H10 H 0.2396 1.1725 0.4834 0.103 Uiso 1 1 calc R . .
C11 C 0.3042(3) 1.0897(3) 0.39519(15) 0.0780(8) Uani 1 1 d . . .
H11 H 0.3732 1.0222 0.4040 0.094 Uiso 1 1 calc R . .
C12 C 0.2822(3) 1.0996(3) 0.33455(12) 0.0646(7) Uani 1 1 d . . .
H12 H 0.3366 1.0382 0.3029 0.078 Uiso 1 1 calc R . .
C13 C 0.2159(2) 1.1067(2) 0.21203(11) 0.0539(6) Uani 1 1 d . . .
C14 C 0.3095(2) 1.1167(2) 0.15639(12) 0.0584(6) Uani 1 1 d . . .
H14 H 0.3389 1.1863 0.1511 0.070 Uiso 1 1 calc R . .
C15 C 0.3590(2) 1.0232(2) 0.10872(12) 0.0584(6) Uani 1 1 d . . .
H15 H 0.4207 1.0309 0.0711 0.070 Uiso 1 1 calc R . .
C16 C 0.3183(2) 0.9183(2) 0.11608(11) 0.0533(6) Uani 1 1 d . . .
C17 C 0.2316(3) 0.9060(2) 0.17374(12) 0.0611(7) Uani 1 1 d . . .
H17 H 0.2082 0.8333 0.1807 0.073 Uiso 1 1 calc R . .
C18 C 0.1796(3) 0.9999(2) 0.22080(12) 0.0635(7) Uani 1 1 d . . .
H18 H 0.1196 0.9913 0.2588 0.076 Uiso 1 1 calc R . .
C19 C 0.3485(2) 0.8595(2) 0.01129(12) 0.0561(6) Uani 1 1 d . . .
H19 H 0.3091 0.9445 0.0075 0.067 Uiso 1 1 calc R . .
C20 C 0.3887(2) 0.7798(2) -0.04595(11) 0.0544(6) Uani 1 1 d . . .
C21 C 0.3597(3) 0.8327(2) -0.10230(12) 0.0600(6) Uani 1 1 d . . .
H21 H 0.3161 0.9182 -0.1018 0.072 Uiso 1 1 calc R . .
C22 C 0.3930(3) 0.7635(2) -0.15826(12) 0.0649(7) Uani 1 1 d . . .
H22 H 0.3701 0.8021 -0.1945 0.078 Uiso 1 1 calc R . .
C23 C 0.4610(3) 0.6356(2) -0.16165(12) 0.0649(7) Uani 1 1 d . . .
C24 C 0.4921(3) 0.5812(2) -0.10483(13) 0.0725(8) Uani 1 1 d . . .
H24 H 0.5375 0.4962 -0.1053 0.087 Uiso 1 1 calc R . .
C25 C 0.4559(3) 0.6525(2) -0.04931(12) 0.0660(7) Uani 1 1 d . . .
H25 H 0.4771 0.6144 -0.0126 0.079 Uiso 1 1 calc R . .
C26 C 0.4371(4) 0.6177(3) -0.27436(14) 0.0891(9) Uani 1 1 d U . .
H26A H 0.4263 0.5514 -0.2977 0.107 Uiso 1 1 calc R . .
H26B H 0.3481 0.6794 -0.2587 0.107 Uiso 1 1 calc R . .
C27 C 0.5279(4) 0.6747(3) -0.31668(17) 0.1066(11) Uani 1 1 d . . .
H27A H 0.5381 0.7405 -0.2934 0.160 Uiso 1 1 calc R . .
H27B H 0.4902 0.7084 -0.3520 0.160 Uiso 1 1 calc R . .
H27C H 0.6153 0.6131 -0.3326 0.160 Uiso 1 1 calc R . .
C28 C 0.5802(3) 0.4315(3) -0.22361(14) 0.0821(9) Uani 1 1 d U . .
H28A H 0.6298 0.4083 -0.2680 0.098 Uiso 1 1 calc R . .
H28B H 0.6460 0.4178 -0.1979 0.098 Uiso 1 1 calc R . .
C29 C 0.4929(4) 0.3554(3) -0.20192(18) 0.1034(11) Uani 1 1 d . . .
H29A H 0.4568 0.3677 -0.1563 0.155 Uiso 1 1 calc R . .
H29B H 0.5448 0.2692 -0.2125 0.155 Uiso 1 1 calc R . .
H29C H 0.4192 0.3788 -0.2226 0.155 Uiso 1 1 calc R . .
C30 C 0.5116(3) 0.2899(3) 0.56125(12) 0.0624(7) Uani 1 1 d . . .
C31 C 0.4147(3) 0.3507(3) 0.52904(14) 0.0909(10) Uani 1 1 d . . .
H31 H 0.4404 0.3583 0.4849 0.109 Uiso 1 1 calc R . .
C32 C 0.2801(3) 0.4001(4) 0.56180(19) 0.1088(12) Uani 1 1 d . . .
H32 H 0.2155 0.4415 0.5397 0.131 Uiso 1 1 calc R . .
C33 C 0.2403(3) 0.3888(3) 0.62673(17) 0.0936(10) Uani 1 1 d . . .
H33 H 0.1490 0.4224 0.6486 0.112 Uiso 1 1 calc R . .
C34 C 0.3340(3) 0.3289(3) 0.65868(14) 0.0791(8) Uani 1 1 d . . .
H34 H 0.3071 0.3212 0.7027 0.095 Uiso 1 1 calc R . .
C35 C 0.4707(3) 0.2784(3) 0.62644(12) 0.0694(7) Uani 1 1 d . . .
H35 H 0.5346 0.2368 0.6489 0.083 Uiso 1 1 calc R . .
C36 C 0.7548(2) 0.2454(3) 0.55679(11) 0.0572(7) Uani 1 1 d . . .
C37 C 0.7520(3) 0.3548(3) 0.58315(14) 0.0804(9) Uani 1 1 d . . .
H37 H 0.6808 0.4276 0.5824 0.096 Uiso 1 1 calc R . .
C38 C 0.8554(4) 0.3572(4) 0.61108(16) 0.1030(12) Uani 1 1 d . . .
H38 H 0.8532 0.4316 0.6290 0.124 Uiso 1 1 calc R . .
C39 C 0.9607(4) 0.2504(5) 0.61222(16) 0.1033(12) Uani 1 1 d . . .
H39 H 1.0294 0.2518 0.6313 0.124 Uiso 1 1 calc R . .
C40 C 0.9640(3) 0.1438(4) 0.58559(16) 0.0923(10) Uani 1 1 d . . .
H40 H 1.0359 0.0714 0.5860 0.111 Uiso 1 1 calc R . .
C41 C 0.8631(3) 0.1401(3) 0.55784(13) 0.0747(8) Uani 1 1 d . . .
H41 H 0.8676 0.0653 0.5394 0.090 Uiso 1 1 calc R . .
C42 C 0.6871(2) 0.1799(3) 0.46658(11) 0.0573(6) Uani 1 1 d . . .
C43 C 0.6324(2) 0.0916(3) 0.45444(11) 0.0613(7) Uani 1 1 d . . .
H43 H 0.5686 0.0712 0.4872 0.074 Uiso 1 1 calc R . .
C44 C 0.6700(3) 0.0323(3) 0.39461(11) 0.0604(7) Uani 1 1 d . . .
H44 H 0.6326 -0.0283 0.3876 0.072 Uiso 1 1 calc R . .
C45 C 0.7635(2) 0.0626(2) 0.34501(10) 0.0518(6) Uani 1 1 d . . .
C46 C 0.8215(3) 0.1485(3) 0.35790(12) 0.0633(7) Uani 1 1 d . . .
H46 H 0.8877 0.1669 0.3256 0.076 Uiso 1 1 calc R . .
C47 C 0.7836(3) 0.2079(3) 0.41755(12) 0.0680(7) Uani 1 1 d . . .
H47 H 0.8227 0.2670 0.4250 0.082 Uiso 1 1 calc R . .
C48 C 0.7295(3) -0.0331(2) 0.25923(11) 0.0539(6) Uani 1 1 d . . .
H48 H 0.6425 -0.0240 0.2847 0.065 Uiso 1 1 calc R . .
C49 C 0.7677(2) -0.0916(2) 0.19576(10) 0.0501(6) Uani 1 1 d . . .
C50 C 0.6774(2) -0.1315(2) 0.17253(11) 0.0548(6) Uani 1 1 d . . .
H50 H 0.5911 -0.1215 0.1990 0.066 Uiso 1 1 calc R . .
C51 C 0.7104(3) -0.1854(2) 0.11165(11) 0.0552(6) Uani 1 1 d . . .
H51 H 0.6469 -0.2118 0.0982 0.066 Uiso 1 1 calc R . .
C52 C 0.8389(3) -0.2007(2) 0.06994(10) 0.0516(6) Uani 1 1 d . . .
C53 C 0.9305(3) -0.1596(2) 0.09359(11) 0.0565(6) Uani 1 1 d . . .
H53 H 1.0167 -0.1683 0.0673 0.068 Uiso 1 1 calc R . .
C54 C 0.8953(2) -0.1069(2) 0.15440(11) 0.0555(6) Uani 1 1 d . . .
H54 H 0.9584 -0.0808 0.1684 0.067 Uiso 1 1 calc R . .
C55 C 0.7805(3) -0.2984(2) -0.01588(12) 0.0671(7) Uani 1 1 d . . .
H55A H 0.7985 -0.2903 -0.0620 0.080 Uiso 1 1 calc R . .
H55B H 0.6872 -0.2475 0.0030 0.080 Uiso 1 1 calc R . .
C56 C 0.7961(3) -0.4314(3) -0.00145(17) 0.0946(10) Uani 1 1 d . . .
H56A H 0.8877 -0.4824 -0.0210 0.142 Uiso 1 1 calc R . .
H56B H 0.7333 -0.4576 -0.0182 0.142 Uiso 1 1 calc R . .
H56C H 0.7772 -0.4396 0.0442 0.142 Uiso 1 1 calc R . .
C57 C 1.0035(3) -0.2605(2) -0.03587(12) 0.0679(7) Uani 1 1 d . . .
H57A H 1.0279 -0.3291 -0.0670 0.081 Uiso 1 1 calc R . .
H57B H 1.0736 -0.2782 -0.0124 0.081 Uiso 1 1 calc R . .
C58 C 0.9995(3) -0.1429(3) -0.07073(13) 0.0781(8) Uani 1 1 d . . .
H58A H 0.9297 -0.1245 -0.0937 0.117 Uiso 1 1 calc R . .
H58B H 1.0863 -0.1537 -0.1004 0.117 Uiso 1 1 calc R . .
H58C H 0.9801 -0.0754 -0.0404 0.117 Uiso 1 1 calc R . .
N1 N 0.1570(2) 1.20921(19) 0.25841(9) 0.0642(6) Uani 1 1 d . . .
N2 N 0.3626(2) 0.82293(19) 0.06678(10) 0.0622(6) Uani 1 1 d . . .
N3 N 0.4965(3) 0.5650(2) -0.21777(11) 0.0933(9) Uani 1 1 d U . .
N4 N 0.6504(2) 0.2397(2) 0.52836(9) 0.0714(7) Uani 1 1 d . . .
N5 N 0.8085(2) 0.0066(2) 0.28226(9) 0.0588(5) Uani 1 1 d . . .
N6 N 0.8730(2) -0.2525(2) 0.00897(9) 0.0628(6) Uani 1 1 d . . .

loop_
_atom_site_aniso_label
_atom_site_aniso_U_11
_atom_site_aniso_U_22
_atom_site_aniso_U_33
_atom_site_aniso_U_23
_atom_site_aniso_U_13
_atom_site_aniso_U_12
C1 0.0583(15) 0.0567(16) 0.0422(13) 0.0024(11) -0.0090(11) -0.0029(13)
C2 0.0684(17) 0.0676(17) 0.0495(15) 0.0004(12) -0.0092(13) -0.0090(14)
C3 0.0682(18) 0.085(2) 0.0563(17) 0.0033(15) -0.0166(14) 0.0072(17)
C4 0.094(2) 0.069(2) 0.069(2) 0.0182(16) -0.0073(17) 0.0097(19)
C5 0.105(3) 0.069(2) 0.108(3) 0.0217(19) -0.022(2) -0.025(2)
C6 0.0743(19) 0.0691(19) 0.092(2) 0.0182(16) -0.0263(16) -0.0198(16)
C7 0.0474(13) 0.0613(15) 0.0459(14) 0.0044(11) -0.0096(11) -0.0192(12)
C8 0.0622(16) 0.0704(17) 0.0553(16) 0.0008(13) -0.0113(13) -0.0150(14)
C9 0.095(2) 0.098(2) 0.0498(17) -0.0064(15) -0.0131(16) -0.032(2)
C10 0.105(2) 0.103(3) 0.0620(19) 0.0129(18) -0.0397(19) -0.039(2)
C11 0.0787(19) 0.088(2) 0.074(2) 0.0161(17) -0.0371(17) -0.0232(17)
C12 0.0583(15) 0.0724(18) 0.0585(16) 0.0045(13) -0.0155(13) -0.0140(14)
C13 0.0563(14) 0.0500(14) 0.0502(14) 0.0037(11) -0.0167(12) -0.0072(12)
C14 0.0581(15) 0.0580(16) 0.0577(15) 0.0040(12) -0.0156(13) -0.0159(13)
C15 0.0523(14) 0.0644(17) 0.0522(15) 0.0010(12) -0.0062(12) -0.0149(13)
C16 0.0514(14) 0.0522(15) 0.0497(14) -0.0004(11) -0.0144(11) -0.0058(12)
C17 0.0614(15) 0.0498(15) 0.0654(17) 0.0070(13) -0.0121(13) -0.0117(13)
C18 0.0607(16) 0.0624(17) 0.0531(15) 0.0054(13) -0.0043(12) -0.0079(14)
C19 0.0524(14) 0.0496(14) 0.0616(16) 0.0018(12) -0.0148(12) -0.0093(12)
C20 0.0522(14) 0.0512(15) 0.0579(15) 0.0023(12) -0.0156(12) -0.0125(12)
C21 0.0632(15) 0.0477(14) 0.0605(16) 0.0055(12) -0.0164(13) -0.0054(12)
C22 0.0798(18) 0.0576(16) 0.0557(16) 0.0111(13) -0.0209(14) -0.0175(14)
C23 0.0873(19) 0.0524(16) 0.0534(15) 0.0042(12) -0.0190(14) -0.0192(14)
C24 0.098(2) 0.0476(15) 0.0659(18) 0.0061(13) -0.0293(16) -0.0091(15)
C25 0.0891(19) 0.0497(15) 0.0569(16) 0.0056(12) -0.0290(14) -0.0110(14)
C26 0.120(3) 0.079(2) 0.0728(19) 0.0078(15) -0.0279(17) -0.035(2)
C27 0.100(2) 0.101(3) 0.100(3) 0.005(2) 0.000(2) -0.027(2)
C28 0.103(2) 0.0675(14) 0.0703(19) -0.0007(15) -0.0177(17) -0.0229(15)
C29 0.114(3) 0.106(3) 0.108(3) 0.014(2) -0.042(2) -0.050(2)
C30 0.0517(15) 0.0783(18) 0.0522(15) -0.0126(13) -0.0109(12) -0.0137(14)
C31 0.0652(19) 0.123(3) 0.0634(18) -0.0069(18) -0.0184(15) 0.0013(19)
C32 0.067(2) 0.137(3) 0.100(3) -0.019(2) -0.034(2) 0.010(2)
C33 0.0573(18) 0.121(3) 0.086(2) -0.034(2) 0.0006(17) -0.0162(19)
C34 0.0681(19) 0.100(2) 0.0618(17) -0.0193(16) 0.0014(15) -0.0281(18)
C35 0.0624(17) 0.089(2) 0.0523(16) -0.0071(14) -0.0107(13) -0.0205(15)
C36 0.0497(14) 0.0780(19) 0.0442(13) -0.0108(12) -0.0062(11) -0.0236(14)
C37 0.0707(19) 0.086(2) 0.0765(19) -0.0201(16) -0.0078(15) -0.0193(17)
C38 0.088(2) 0.131(3) 0.099(3) -0.048(2) -0.007(2) -0.054(3)
C39 0.069(2) 0.164(4) 0.085(2) -0.026(2) -0.0228(18) -0.043(3)
C40 0.072(2) 0.115(3) 0.091(2) 0.000(2) -0.0339(18) -0.0196(19)
C41 0.0662(18) 0.083(2) 0.0785(19) -0.0060(16) -0.0214(15) -0.0255(17)
C42 0.0486(14) 0.0778(17) 0.0431(14) -0.0098(12) -0.0091(11) -0.0173(13)
C43 0.0575(15) 0.0908(19) 0.0413(14) 0.0014(13) -0.0082(11) -0.0345(15)
C44 0.0638(16) 0.0792(18) 0.0490(15) 0.0044(13) -0.0167(12) -0.0358(14)
C45 0.0503(13) 0.0619(15) 0.0413(13) -0.0004(11) -0.0112(11) -0.0152(12)
C46 0.0614(15) 0.0806(18) 0.0492(15) -0.0076(13) -0.0002(12) -0.0335(15)
C47 0.0696(17) 0.0851(19) 0.0548(16) -0.0108(14) -0.0055(13) -0.0385(16)
C48 0.0588(15) 0.0563(15) 0.0453(13) 0.0047(11) -0.0128(11) -0.0170(12)
C49 0.0541(14) 0.0498(14) 0.0449(13) 0.0057(10) -0.0148(11) -0.0130(11)
C50 0.0544(14) 0.0597(15) 0.0493(14) 0.0040(11) -0.0108(11) -0.0184(12)
C51 0.0625(15) 0.0605(15) 0.0494(14) 0.0086(12) -0.0192(12) -0.0259(13)
C52 0.0673(16) 0.0476(14) 0.0419(13) 0.0060(10) -0.0156(12) -0.0197(12)
C53 0.0568(14) 0.0645(16) 0.0485(14) 0.0018(12) -0.0082(11) -0.0236(13)
C54 0.0585(15) 0.0615(15) 0.0529(15) 0.0050(12) -0.0209(12) -0.0226(13)
C55 0.0825(18) 0.0679(18) 0.0555(15) 0.0008(13) -0.0270(14) -0.0226(15)
C56 0.098(2) 0.080(2) 0.122(3) 0.0078(19) -0.042(2) -0.040(2)
C57 0.0762(18) 0.0682(18) 0.0510(15) -0.0057(13) -0.0088(13) -0.0161(15)
C58 0.0775(19) 0.081(2) 0.0724(19) 0.0123(16) -0.0096(15) -0.0292(17)
N1 0.0800(15) 0.0536(13) 0.0476(12) 0.0019(10) -0.0204(11) -0.0025(11)
N2 0.0661(13) 0.0571(13) 0.0568(13) -0.0008(10) -0.0175(11) -0.0088(11)
N3 0.161(3) 0.0566(12) 0.0548(14) 0.0046(11) -0.0258(14) -0.0255(14)
N4 0.0474(12) 0.1111(19) 0.0489(12) -0.0259(12) -0.0071(10) -0.0166(12)
N5 0.0615(13) 0.0699(14) 0.0446(11) -0.0034(10) -0.0105(10) -0.0219(11)
N6 0.0780(15) 0.0690(14) 0.0467(12) -0.0022(10) -0.0108(11) -0.0340(12)

loop_
_atom_type_symbol
_atom_type_description
_atom_type_scat_dispersion_real
_atom_type_scat_dispersion_imag
_atom_type_scat_source
C C 0.0033 0.0016 'International Tables Vol C Tables 4.2.6.8 and 6.1.1.4'
H H 0.0000 0.0000 'International Tables Vol C Tables 4.2.6.8 and 6.1.1.4'
N N 0.0061 0.0033 'International Tables Vol C Tables 4.2.6.8 and 6.1.1.4'

loop_
_geom_angle_atom_site_label_1
_geom_angle_atom_site_label_2
_geom_angle_atom_site_label_3
_geom_angle
_geom_angle_site_symmetry_1
_geom_angle_site_symmetry_3
C2 C1 C6 119.0(3) . .
C2 C1 N1 119.4(2) . .
C6 C1 N1 121.5(2) . .
C1 C2 C3 120.5(3) . .
C1 C2 H2 119.7 . .
C3 C2 H2 119.7 . .
C4 C3 C2 119.9(3) . .
C4 C3 H3 120.1 . .
C2 C3 H3 120.1 . .
C3 C4 C5 120.1(3) . .
C3 C4 H4 119.9 . .
C5 C4 H4 119.9 . .
C4 C5 C6 120.3(3) . .
C4 C5 H5 119.8 . .
C6 C5 H5 119.8 . .
C5 C6 C1 120.1(3) . .
C5 C6 H6 120.0 . .
C1 C6 H6 120.0 . .
C12 C7 C8 118.2(2) . .
C12 C7 N1 121.5(2) . .
C8 C7 N1 120.3(2) . .
C9 C8 C7 120.0(3) . .
C9 C8 H8 120.0 . .
C7 C8 H8 120.0 . .
C10 C9 C8 121.2(3) . .
C10 C9 H9 119.4 . .
C8 C9 H9 119.4 . .
C9 C10 C11 119.2(3) . .
C9 C10 H10 120.4 . .
C11 C10 H10 120.4 . .
C10 C11 C12 120.2(3) . .
C10 C11 H11 119.9 . .
C12 C11 H11 119.9 . .
C11 C12 C7 121.2(3) . .
C11 C12 H12 119.4 . .
C7 C12 H12 119.4 . .
C18 C13 C14 119.4(2) . .
C18 C13 N1 121.6(2) . .
C14 C13 N1 118.9(2) . .
C15 C14 C13 119.8(2) . .
C15 C14 H14 120.1 . .
C13 C14 H14 120.1 . .
C16 C15 C14 120.9(2) . .
C16 C15 H15 119.5 . .
C14 C15 H15 119.5 . .
C15 C16 C17 118.5(2) . .
C15 C16 N2 122.3(2) . .
C17 C16 N2 119.2(2) . .
C18 C17 C16 120.7(2) . .
C18 C17 H17 119.7 . .
C16 C17 H17 119.7 . .
C17 C18 C13 120.4(2) . .
C17 C18 H18 119.8 . .
C13 C18 H18 119.8 . .
N2 C19 C20 125.4(2) . .
N2 C19 H19 117.3 . .
C20 C19 H19 117.3 . .
C25 C20 C21 116.8(2) . .
C25 C20 C19 124.5(2) . .
C21 C20 C19 118.7(2) . .
C22 C21 C20 122.3(2) . .
C22 C21 H21 118.9 . .
C20 C21 H21 118.9 . .
C21 C22 C23 120.9(2) . .
C21 C22 H22 119.6 . .
C23 C22 H22 119.6 . .
N3 C23 C22 121.5(2) . .
N3 C23 C24 121.3(2) . .
C22 C23 C24 117.2(2) . .
C25 C24 C23 120.7(2) . .
C25 C24 H24 119.7 . .
C23 C24 H24 119.7 . .
C24 C25 C20 122.2(2) . .
C24 C25 H25 118.9 . .
C20 C25 H25 118.9 . .
C27 C26 N3 109.5(3) . .
C27 C26 H26A 109.8 . .
N3 C26 H26A 109.8 . .
C27 C26 H26B 109.8 . .
N3 C26 H26B 109.8 . .
H26A C26 H26B 108.2 . .
C26 C27 H27A 109.5 . .
C26 C27 H27B 109.5 . .
H27A C27 H27B 109.5 . .
C26 C27 H27C 109.5 . .
H27A C27 H27C 109.5 . .
H27B C27 H27C 109.5 . .
C29 C28 N3 109.7(3) . .
C29 C28 H28A 109.7 . .
N3 C28 H28A 109.7 . .
C29 C28 H28B 109.7 . .
N3 C28 H28B 109.7 . .
H28A C28 H28B 108.2 . .
C28 C29 H29A 109.5 . .
C28 C29 H29B 109.5 . .
H29A C29 H29B 109.5 . .
C28 C29 H29C 109.5 . .
H29A C29 H29C 109.5 . .
H29B C29 H29C 109.5 . .
C35 C30 C31 118.7(2) . .
C35 C30 N4 120.3(2) . .
C31 C30 N4 120.9(2) . .
C32 C31 C30 120.3(3) . .
C32 C31 H31 119.9 . .
C30 C31 H31 119.9 . .
C33 C32 C31 120.6(3) . .
C33 C32 H32 119.7 . .
C31 C32 H32 119.7 . .
C34 C33 C32 119.6(3) . .
C34 C33 H33 120.2 . .
C32 C33 H33 120.2 . .
C33 C34 C35 120.6(3) . .
C33 C34 H34 119.7 . .
C35 C34 H34 119.7 . .
C30 C35 C34 120.1(3) . .
C30 C35 H35 120.0 . .
C34 C35 H35 120.0 . .
C37 C36 C41 118.3(2) . .
C37 C36 N4 121.4(3) . .
C41 C36 N4 120.3(2) . .
C36 C37 C38 120.0(3) . .
C36 C37 H37 120.0 . .
C38 C37 H37 120.0 . .
C39 C38 C37 120.2(3) . .
C39 C38 H38 119.9 . .
C37 C38 H38 119.9 . .
C40 C39 C38 119.5(3) . .
C40 C39 H39 120.2 . .
C38 C39 H39 120.2 . .
C39 C40 C41 120.9(3) . .
C39 C40 H40 119.6 . .
C41 C40 H40 119.6 . .
C40 C41 C36 121.0(3) . .
C40 C41 H41 119.5 . .
C36 C41 H41 119.5 . .
C43 C42 C47 118.6(2) . .
C43 C42 N4 121.5(2) . .
C47 C42 N4 119.8(2) . .
C42 C43 C44 121.3(2) . .
C42 C43 H43 119.3 . .
C44 C43 H43 119.3 . .
C43 C44 C45 120.2(2) . .
C43 C44 H44 119.9 . .
C45 C44 H44 119.9 . .
C46 C45 C44 118.3(2) . .
C46 C45 N5 117.4(2) . .
C44 C45 N5 124.2(2) . .
C45 C46 C47 121.4(2) . .
C45 C46 H46 119.3 . .
C47 C46 H46 119.3 . .
C46 C47 C42 120.1(2) . .
C46 C47 H47 119.9 . .
C42 C47 H47 119.9 . .
N5 C48 C49 123.6(2) . .
N5 C48 H48 118.2 . .
C49 C48 H48 118.2 . .
C50 C49 C54 116.9(2) . .
C50 C49 C48 121.4(2) . .
C54 C49 C48 121.7(2) . .
C51 C50 C49 122.6(2) . .
C51 C50 H50 118.7 . .
C49 C50 H50 118.7 . .
C50 C51 C52 120.5(2) . .
C50 C51 H51 119.7 . .
C52 C51 H51 119.7 . .
N6 C52 C51 121.5(2) . .
N6 C52 C53 121.8(2) . .
C51 C52 C53 116.8(2) . .
C54 C53 C52 121.5(2) . .
C54 C53 H53 119.3 . .
C52 C53 H53 119.3 . .
C53 C54 C49 121.7(2) . .
C53 C54 H54 119.1 . .
C49 C54 H54 119.1 . .
N6 C55 C56 112.1(2) . .
N6 C55 H55A 109.2 . .
C56 C55 H55A 109.2 . .
N6 C55 H55B 109.2 . .
C56 C55 H55B 109.2 . .
H55A C55 H55B 107.9 . .
C55 C56 H56A 109.5 . .
C55 C56 H56B 109.5 . .
H56A C56 H56B 109.5 . .
C55 C56 H56C 109.5 . .
H56A C56 H56C 109.5 . .
H56B C56 H56C 109.5 . .
N6 C57 C58 112.6(2) . .
N6 C57 H57A 109.1 . .
C58 C57 H57A 109.1 . .
N6 C57 H57B 109.1 . .
C58 C57 H57B 109.1 . .
H57A C57 H57B 107.8 . .
C57 C58 H58A 109.5 . .
C57 C58 H58B 109.5 . .
H58A C58 H58B 109.5 . .
C57 C58 H58C 109.5 . .
H58A C58 H58C 109.5 . .
H58B C58 H58C 109.5 . .
C7 N1 C1 121.8(2) . .
C7 N1 C13 121.6(2) . .
C1 N1 C13 116.25(18) . .
C19 N2 C16 115.8(2) . .
C23 N3 C28 121.9(2) . .
C23 N3 C26 120.6(2) . .
C28 N3 C26 117.1(2) . .
C30 N4 C36 120.86(19) . .
C30 N4 C42 120.08(19) . .
C36 N4 C42 119.04(19) . .
C48 N5 C45 120.2(2) . .
C52 N6 C55 122.5(2) . .
C52 N6 C57 121.3(2) . .
C55 N6 C57 116.2(2) . .

loop_
_geom_bond_atom_site_label_1
_geom_bond_atom_site_label_2
_geom_bond_distance
_geom_bond_site_symmetry_2
C1 C2 1.375(3) .
C1 C6 1.381(4) .
C1 N1 1.426(3) .
C2 C3 1.379(4) .
C2 H2 0.9300 .
C3 C4 1.361(5) .
C3 H3 0.9300 .
C4 C5 1.369(5) .
C4 H4 0.9300 .
C5 C6 1.373(4) .
C5 H5 0.9300 .
C6 H6 0.9300 .
C7 C12 1.383(3) .
C7 C8 1.385(3) .
C7 N1 1.402(3) .
C8 C9 1.383(4) .
C8 H8 0.9300 .
C9 C10 1.367(4) .
C9 H9 0.9300 .
C10 C11 1.369(4) .
C10 H10 0.9300 .
C11 C12 1.377(4) .
C11 H11 0.9300 .
C12 H12 0.9300 .
C13 C18 1.376(3) .
C13 C14 1.384(3) .
C13 N1 1.430(3) .
C14 C15 1.380(3) .
C14 H14 0.9300 .
C15 C16 1.380(3) .
C15 H15 0.9300 .
C16 C17 1.385(3) .
C16 N2 1.423(3) .
C17 C18 1.374(3) .
C17 H17 0.9300 .
C18 H18 0.9300 .
C19 N2 1.279(3) .
C19 C20 1.445(3) .
C19 H19 0.9300 .
C20 C25 1.386(3) .
C20 C21 1.395(3) .
C21 C22 1.367(3) .
C21 H21 0.9300 .
C22 C23 1.394(4) .
C22 H22 0.9300 .
C23 N3 1.375(3) .
C23 C24 1.416(3) .
C24 C25 1.367(3) .
C24 H24 0.9300 .
C25 H25 0.9300 .
C26 C27 1.450(4) .
C26 N3 1.528(4) .
C26 H26A 0.9700 .
C26 H26B 0.9700 .
C27 H27A 0.9600 .
C27 H27B 0.9600 .
C27 H27C 0.9600 .
C28 C29 1.448(4) .
C28 N3 1.483(4) .
C28 H28A 0.9700 .
C28 H28B 0.9700 .
C29 H29A 0.9600 .
C29 H29B 0.9600 .
C29 H29C 0.9600 .
C30 C35 1.377(4) .
C30 C31 1.377(4) .
C30 N4 1.412(3) .
C31 C32 1.374(4) .
C31 H31 0.9300 .
C32 C33 1.371(5) .
C32 H32 0.9300 .
C33 C34 1.347(4) .
C33 H33 0.9300 .
C34 C35 1.391(4) .
C34 H34 0.9300 .
C35 H35 0.9300 .
C36 C37 1.369(4) .
C36 C41 1.377(4) .
C36 N4 1.417(3) .
C37 C38 1.390(4) .
C37 H37 0.9300 .
C38 C39 1.370(5) .
C38 H38 0.9300 .
C39 C40 1.341(5) .
C39 H39 0.9300 .
C40 C41 1.367(4) .
C40 H40 0.9300 .
C41 H41 0.9300 .
C42 C43 1.369(3) .
C42 C47 1.386(3) .
C42 N4 1.420(3) .
C43 C44 1.380(3) .
C43 H43 0.9300 .
C44 C45 1.385(3) .
C44 H44 0.9300 .
C45 C46 1.376(3) .
C45 N5 1.415(3) .
C46 C47 1.376(3) .
C46 H46 0.9300 .
C47 H47 0.9300 .
C48 N5 1.274(3) .
C48 C49 1.444(3) .
C48 H48 0.9300 .
C49 C50 1.384(3) .
C49 C54 1.392(3) .
C50 C51 1.380(3) .
C50 H50 0.9300 .
C51 C52 1.402(3) .
C51 H51 0.9300 .
C52 N6 1.371(3) .
C52 C53 1.409(3) .
C53 C54 1.371(3) .
C53 H53 0.9300 .
C54 H54 0.9300 .
C55 N6 1.463(3) .
C55 C56 1.492(4) .
C55 H55A 0.9700 .
C55 H55B 0.9700 .
C56 H56A 0.9600 .
C56 H56B 0.9600 .
C56 H56C 0.9600 .
C57 N6 1.463(3) .
C57 C58 1.499(4) .
C57 H57A 0.9700 .
C57 H57B 0.9700 .
C58 H58A 0.9600 .
C58 H58B 0.9600 .
C58 H58C 0.9600 .

loop_
_geom_torsion_atom_site_label_1
_geom_torsion_atom_site_label_2
_geom_torsion_atom_site_label_3
_geom_torsion_atom_site_label_4
_geom_torsion
_geom_torsion_site_symmetry_1
_geom_torsion_site_symmetry_2
_geom_torsion_site_symmetry_3
_geom_torsion_site_symmetry_4
C6 C1 C2 C3 0.5(4) . . . .
N1 C1 C2 C3 -178.5(2) . . . .
C1 C2 C3 C4 -0.2(4) . . . .
C2 C3 C4 C5 -0.4(4) . . . .
C3 C4 C5 C6 0.7(5) . . . .
C4 C5 C6 C1 -0.5(5) . . . .
C2 C1 C6 C5 -0.1(4) . . . .
N1 C1 C6 C5 178.8(3) . . . .
C12 C7 C8 C9 0.9(4) . . . .
N1 C7 C8 C9 179.3(2) . . . .
C7 C8 C9 C10 -0.2(4) . . . .
C8 C9 C10 C11 -0.4(5) . . . .
C9 C10 C11 C12 0.3(5) . . . .
C10 C11 C12 C7 0.4(4) . . . .
C8 C7 C12 C11 -1.0(4) . . . .
N1 C7 C12 C11 -179.4(3) . . . .
C18 C13 C14 C15 3.9(3) . . . .
N1 C13 C14 C15 -174.7(2) . . . .
C13 C14 C15 C16 -1.0(4) . . . .
C14 C15 C16 C17 -3.2(4) . . . .
C14 C15 C16 N2 177.1(2) . . . .
C15 C16 C17 C18 4.6(4) . . . .
N2 C16 C17 C18 -175.7(2) . . . .
C16 C17 C18 C13 -1.8(4) . . . .
C14 C13 C18 C17 -2.5(4) . . . .
N1 C13 C18 C17 176.0(2) . . . .
N2 C19 C20 C25 -4.0(4) . . . .
N2 C19 C20 C21 176.4(2) . . . .
C25 C20 C21 C22 1.1(4) . . . .
C19 C20 C21 C22 -179.3(2) . . . .
C20 C21 C22 C23 -1.4(4) . . . .
C21 C22 C23 N3 -179.3(3) . . . .
C21 C22 C23 C24 0.7(4) . . . .
N3 C23 C24 C25 -179.8(3) . . . .
C22 C23 C24 C25 0.1(4) . . . .
C23 C24 C25 C20 -0.4(4) . . . .
C21 C20 C25 C24 -0.2(4) . . . .
C19 C20 C25 C24 -179.8(3) . . . .
C35 C30 C31 C32 0.8(5) . . . .
N4 C30 C31 C32 -179.4(3) . . . .
C30 C31 C32 C33 -0.5(6) . . . .
C31 C32 C33 C34 0.1(6) . . . .
C32 C33 C34 C35 0.0(5) . . . .
C31 C30 C35 C34 -0.7(4) . . . .
N4 C30 C35 C34 179.5(3) . . . .
C33 C34 C35 C30 0.3(5) . . . .
C41 C36 C37 C38 -1.1(4) . . . .
N4 C36 C37 C38 179.6(3) . . . .
C36 C37 C38 C39 0.2(5) . . . .
C37 C38 C39 C40 0.7(6) . . . .
C38 C39 C40 C41 -0.6(5) . . . .
C39 C40 C41 C36 -0.4(5) . . . .
C37 C36 C41 C40 1.3(4) . . . .
N4 C36 C41 C40 -179.4(3) . . . .
C47 C42 C43 C44 -0.9(4) . . . .
N4 C42 C43 C44 -179.0(2) . . . .
C42 C43 C44 C45 -0.9(4) . . . .
C43 C44 C45 C46 2.9(4) . . . .
C43 C44 C45 N5 179.8(2) . . . .
C44 C45 C46 C47 -3.1(4) . . . .
N5 C45 C46 C47 179.8(2) . . . .
C45 C46 C47 C42 1.4(4) . . . .
C43 C42 C47 C46 0.7(4) . . . .
N4 C42 C47 C46 178.8(2) . . . .
N5 C48 C49 C50 -179.0(2) . . . .
N5 C48 C49 C54 -1.0(4) . . . .
C54 C49 C50 C51 0.7(3) . . . .
C48 C49 C50 C51 178.7(2) . . . .
C49 C50 C51 C52 -0.8(4) . . . .
C50 C51 C52 N6 -179.1(2) . . . .
C50 C51 C52 C53 0.5(3) . . . .
N6 C52 C53 C54 179.4(2) . . . .
C51 C52 C53 C54 -0.1(3) . . . .
C52 C53 C54 C49 0.0(4) . . . .
C50 C49 C54 C53 -0.3(3) . . . .
C48 C49 C54 C53 -178.3(2) . . . .
C12 C7 N1 C1 -159.9(2) . . . .
C8 C7 N1 C1 21.7(4) . . . .
C12 C7 N1 C13 13.0(4) . . . .
C8 C7 N1 C13 -165.4(2) . . . .
C2 C1 N1 C7 -126.0(3) . . . .
C6 C1 N1 C7 55.1(3) . . . .
C2 C1 N1 C13 60.8(3) . . . .
C6 C1 N1 C13 -118.2(3) . . . .
C18 C13 N1 C7 66.2(3) . . . .
C14 C13 N1 C7 -115.3(3) . . . .
C18 C13 N1 C1 -120.6(3) . . . .
C14 C13 N1 C1 58.0(3) . . . .
C20 C19 N2 C16 178.7(2) . . . .
C15 C16 N2 C19 -50.6(3) . . . .
C17 C16 N2 C19 129.7(2) . . . .
C22 C23 N3 C28 174.0(3) . . . .
C24 C23 N3 C28 -6.0(5) . . . .
C22 C23 N3 C26 -13.0(4) . . . .
C24 C23 N3 C26 167.0(3) . . . .
C29 C28 N3 C23 86.3(4) . . . .
C29 C28 N3 C26 -87.0(3) . . . .
C27 C26 N3 C23 92.3(4) . . . .
C27 C26 N3 C28 -94.3(3) . . . .
C35 C30 N4 C36 -38.2(4) . . . .
C31 C30 N4 C36 142.0(3) . . . .
C35 C30 N4 C42 140.3(3) . . . .
C31 C30 N4 C42 -39.5(4) . . . .
C37 C36 N4 C30 -50.2(4) . . . .
C41 C36 N4 C30 130.6(3) . . . .
C37 C36 N4 C42 131.3(3) . . . .
C41 C36 N4 C42 -47.9(4) . . . .
C43 C42 N4 C30 -48.4(4) . . . .
C47 C42 N4 C30 133.6(3) . . . .
C43 C42 N4 C36 130.1(3) . . . .
C47 C42 N4 C36 -47.9(4) . . . .
C49 C48 N5 C45 -179.9(2) . . . .
C46 C45 N5 C48 -152.7(2) . . . .
C44 C45 N5 C48 30.4(3) . . . .
C51 C52 N6 C55 -2.0(3) . . . .
C53 C52 N6 C55 178.5(2) . . . .
C51 C52 N6 C57 175.7(2) . . . .
C53 C52 N6 C57 -3.8(3) . . . .
C56 C55 N6 C52 -88.3(3) . . . .
C56 C55 N6 C57 93.9(3) . . . .
C58 C57 N6 C52 -84.4(3) . . . .
C58 C57 N6 C55 93.5(3) . . . .
